data_7033683
loop_
_publ_author_name
'Yu, Yanyan'
'Zhang, Lijuan'
'Zhou, Yunshan'
'Zuhra, Zareen'

_publ_section_title
;
 Two series of reactant's ratio-dependent lanthanide organic frameworks
 derived from nicotinic acid N-oxide and oxalate: synthesis, crystal
 structures and luminescence properties.
;
_journal_issue 10
_journal_name_full 'Dalton transactions (Cambridge, England : 2003)'
_journal_page_first 4601
_journal_page_last 4612
_journal_paper_doi 10.1039/c4dt03668a
_journal_volume 44
_journal_year 2015
_chemical_formula_sum 'C16 H16 Eu2 N2 O18'
_chemical_formula_weight 828.23
_chemical_name_systematic
; 
 ? 
;
_space_group_IT_number 2
_symmetry_cell_setting triclinic
_symmetry_space_group_name_Hall '-P 1'
_symmetry_space_group_name_H-M 'P -1'
_atom_sites_solution_hydrogens geom
_atom_sites_solution_primary direct
_atom_sites_solution_secondary difmap
_audit_block_doi 10.5517/cc1382dv
_audit_creation_method SHELXL-97
_audit_update_record
;
2014-08-22 deposited with the CCDC.
2015-01-19 downloaded from the CCDC.
;
_cell_angle_alpha 75.470(16)
_cell_angle_beta 71.695(15)
_cell_angle_gamma 88.038(13)
_cell_formula_units_Z 1
_cell_length_a 6.6723(9)
_cell_length_b 8.3982(13)
_cell_length_c 10.312(2)
_cell_measurement_reflns_used 639
_cell_measurement_temperature 100(2)
_cell_measurement_theta_max 28.8162
_cell_measurement_theta_min 3.2094
_cell_volume 530.43(16)
_computing_structure_refinement 'SHELXL-97 (Sheldrick, 1997)'
_computing_structure_solution 'SHELXS-97 (Sheldrick, 1990)'
_diffrn_ambient_temperature 100(2)
_diffrn_detector_area_resol_mean 16.0971
_diffrn_measured_fraction_theta_full 0.998
_diffrn_measured_fraction_theta_max 0.998
_diffrn_measurement_device_type 'Xcalibur, Eos, Gemini'
_diffrn_radiation_monochromator graphite
_diffrn_radiation_source 'fine-focus sealed tube'
_diffrn_radiation_type MoK\a
_diffrn_radiation_wavelength 0.71073
_diffrn_reflns_av_R_equivalents 0.0345
_diffrn_reflns_av_sigmaI/netI 0.0449
_diffrn_reflns_limit_h_max 8
_diffrn_reflns_limit_h_min -8
_diffrn_reflns_limit_k_max 10
_diffrn_reflns_limit_k_min -10
_diffrn_reflns_limit_l_max 12
_diffrn_reflns_limit_l_min -12
_diffrn_reflns_number 3924
_diffrn_reflns_theta_full 26.00
_diffrn_reflns_theta_max 26.00
_diffrn_reflns_theta_min 3.22
_diffrn_standards_number 1244
_exptl_absorpt_coefficient_mu 5.961
_exptl_absorpt_correction_T_max 0.2679
_exptl_absorpt_correction_T_min 0.1990
_exptl_absorpt_correction_type multi-scan
_exptl_crystal_density_diffrn 2.593
_exptl_crystal_density_method 'not measured'
_exptl_crystal_description block
_exptl_crystal_F_000 396
_exptl_crystal_size_max 0.40
_exptl_crystal_size_mid 0.35
_exptl_crystal_size_min 0.30
_refine_diff_density_max 0.779
_refine_diff_density_min -1.478
_refine_diff_density_rms 0.174
_refine_ls_extinction_method none
_refine_ls_goodness_of_fit_ref 1.070
_refine_ls_hydrogen_treatment mixed
_refine_ls_matrix_type full
_refine_ls_number_parameters 172
_refine_ls_number_reflns 2084
_refine_ls_number_restraints 12
_refine_ls_restrained_S_all 1.068
_refine_ls_R_factor_all 0.0262
_refine_ls_R_factor_gt 0.0245
_refine_ls_shift/su_max 0.052
_refine_ls_shift/su_mean 0.002
_refine_ls_structure_factor_coef Fsqd
_refine_ls_weighting_details 'calc w=1/[\s^2^(Fo^2^)+(0.0264P)^2^+0.0000P] where P=(Fo^2^+2Fc^2^)/3'
_refine_ls_weighting_scheme calc
_refine_ls_wR_factor_gt 0.0572
_refine_ls_wR_factor_ref 0.0579
_reflns_number_gt 1978
_reflns_number_total 2084
_reflns_threshold_expression >2sigma(I)
_cod_data_source_file c4dt03668a2.cif
_cod_data_source_block 1
_cod_depositor_comments 'Adding full bibliography for 7033683--7033684.cif.'
_cod_original_cell_volume 530.44(15)
_cod_database_code 7033683

loop_
_symmetry_equiv_pos_as_xyz
'x, y, z'
'-x, -y, -z'

loop_
_atom_site_label
_atom_site_type_symbol
_atom_site_fract_x
_atom_site_fract_y
_atom_site_fract_z
_atom_site_U_iso_or_equiv
_atom_site_adp_type
_atom_site_occupancy
_atom_site_symmetry_multiplicity
_atom_site_calc_flag
_atom_site_refinement_flags
Eu1 Eu 0.27372(3) 0.65372(2) 0.68174(2) 0.00445(8) Uani 1 1 d .
O4 O 0.6107(5) 0.8080(4) 0.5278(3) 0.0085(6) Uani 1 1 d .
O3 O 0.2867(5) 0.7271(4) 0.4366(3) 0.0088(6) Uani 1 1 d .
O6 O 0.0192(5) 0.7002(4) 0.8945(3) 0.0071(6) Uani 1 1 d .
O1 O 0.4702(5) 0.7005(4) -0.1564(3) 0.0087(6) Uani 1 1 d .
O2 O 0.4446(5) 0.5249(4) 0.3434(3) 0.0095(6) Uani 1 1 d .
O5 O 0.7464(5) 1.0465(4) 0.3704(3) 0.0076(6) Uani 1 1 d .
O8 O -0.0842(5) 0.7046(4) 0.6677(4) 0.0173(8) Uani 1 1 d .
H8A H -0.1176 0.7269 0.5925 0.026 Uiso 1 1 d R
H8B H -0.1952 0.7009 0.7370 0.026 Uiso 1 1 d R
N1 N 0.3942(5) 0.7666(4) -0.0451(4) 0.0060(7) Uani 1 1 d .
O9 O 0.1419(5) 0.4129(4) 0.6199(3) 0.0184(8) Uani 1 1 d .
H9A H 0.2396 0.3684 0.5670 0.028 Uiso 1 1 d R
H9B H 0.0774 0.3383 0.6928 0.028 Uiso 1 1 d R
C7 C 0.6037(6) 0.9577(5) 0.4702(4) 0.0043(8) Uani 1 1 d U
O7 O -0.1593(5) 0.5973(4) 1.1232(3) 0.0092(6) Uani 1 1 d .
C2 C 0.3311(7) 0.7511(6) 0.1972(5) 0.0086(9) Uani 1 1 d .
C3 C 0.2346(7) 0.9002(5) 0.1823(5) 0.0086(9) Uani 1 1 d .
H3 H 0.1779 0.9461 0.2609 0.010 Uiso 1 1 calc R
C5 C 0.3031(6) 0.9135(5) -0.0625(5) 0.0078(9) Uani 1 1 d .
H5 H 0.2949 0.9696 -0.1528 0.009 Uiso 1 1 calc R
C6 C 0.3557(7) 0.6589(5) 0.3364(5) 0.0080(9) Uani 1 1 d .
C1 C 0.4077(6) 0.6851(5) 0.0820(5) 0.0065(8) Uani 1 1 d .
H1 H 0.4705 0.5814 0.0925 0.008 Uiso 1 1 calc R
C8 C -0.0396(7) 0.5867(5) 1.0046(5) 0.0066(9) Uani 1 1 d .
C4 C 0.2224(7) 0.9816(5) 0.0500(5) 0.0090(9) Uani 1 1 d U
H4 H 0.1579 1.0845 0.0375 0.011 Uiso 1 1 calc R

loop_
_atom_site_aniso_label
_atom_site_aniso_U_11
_atom_site_aniso_U_22
_atom_site_aniso_U_33
_atom_site_aniso_U_23
_atom_site_aniso_U_13
_atom_site_aniso_U_12
Eu1 0.00282(13) 0.00670(13) 0.00333(13) -0.00178(9) 0.00010(9) 0.00050(8)
O4 0.0059(15) 0.0104(16) 0.0096(16) -0.0046(13) -0.0011(13) -0.0007(12)
O3 0.0114(16) 0.0120(16) 0.0056(15) -0.0070(13) -0.0028(13) 0.0026(13)
O6 0.0064(15) 0.0060(15) 0.0063(15) 0.0006(12) -0.0002(13) 0.0002(12)
O1 0.0087(16) 0.0133(17) 0.0072(16) -0.0081(13) -0.0027(13) 0.0039(13)
O2 0.0091(16) 0.0115(16) 0.0062(15) -0.0023(13) -0.0006(13) 0.0062(13)
O5 0.0060(15) 0.0104(16) 0.0060(15) -0.0025(13) -0.0008(13) -0.0010(12)
O8 0.0049(15) 0.038(2) 0.0100(17) -0.0081(16) -0.0028(14) 0.0043(15)
N1 0.0025(17) 0.0103(19) 0.0056(18) -0.0036(15) -0.0006(15) -0.0004(14)
O9 0.0194(19) 0.0217(19) 0.0102(17) -0.0075(15) 0.0042(15) -0.0078(15)
C7 0.0046(12) 0.0052(12) 0.0044(11) -0.0020(9) -0.0026(9) -0.0002(9)
O7 0.0122(16) 0.0090(16) 0.0044(15) -0.0031(13) 0.0012(13) 0.0015(13)
C2 0.005(2) 0.015(2) 0.008(2) -0.0043(19) -0.0041(18) 0.0012(18)
C3 0.006(2) 0.011(2) 0.009(2) -0.0047(18) -0.0001(18) -0.0002(17)
C5 0.004(2) 0.009(2) 0.009(2) 0.0000(18) -0.0022(18) -0.0012(17)
C6 0.005(2) 0.011(2) 0.006(2) 0.0007(18) -0.0006(18) -0.0025(17)
C1 0.002(2) 0.009(2) 0.010(2) -0.0030(18) -0.0020(18) 0.0010(17)
C8 0.006(2) 0.008(2) 0.009(2) -0.0036(18) -0.0036(18) 0.0003(17)
C4 0.0080(12) 0.0097(12) 0.0097(12) -0.0019(9) -0.0037(9) 0.0009(9)

loop_
_atom_type_symbol
_atom_type_description
_atom_type_scat_dispersion_real
_atom_type_scat_dispersion_imag
_atom_type_scat_source
C C 0.0033 0.0016 'International Tables Vol C Tables 4.2.6.8 and 6.1.1.4'
H H 0.0000 0.0000 'International Tables Vol C Tables 4.2.6.8 and 6.1.1.4'
Eu Eu -0.1578 3.6682 'International Tables Vol C Tables 4.2.6.8 and 6.1.1.4'
N N 0.0061 0.0033 'International Tables Vol C Tables 4.2.6.8 and 6.1.1.4'
O O 0.0106 0.0060 'International Tables Vol C Tables 4.2.6.8 and 6.1.1.4'

loop_
_geom_angle_atom_site_label_1
_geom_angle_atom_site_label_2
_geom_angle_atom_site_label_3
_geom_angle
_geom_angle_site_symmetry_1
_geom_angle_site_symmetry_3
O2 Eu1 O3 96.64(10) 2_666 .
O2 Eu1 O6 129.67(10) 2_666 .
O3 Eu1 O6 132.74(10) . .
O2 Eu1 O5 133.79(10) 2_666 2_676
O3 Eu1 O5 77.17(10) . 2_676
O6 Eu1 O5 76.28(10) . 2_676
O2 Eu1 O8 146.27(11) 2_666 .
O3 Eu1 O8 70.62(11) . .
O6 Eu1 O8 65.20(10) . .
O5 Eu1 O8 75.27(11) 2_676 .
O2 Eu1 O7 72.59(10) 2_666 2_567
O3 Eu1 O7 134.18(10) . 2_567
O6 Eu1 O7 65.99(10) . 2_567
O5 Eu1 O7 141.75(10) 2_676 2_567
O8 Eu1 O7 93.69(11) . 2_567
O2 Eu1 O4 69.44(11) 2_666 .
O3 Eu1 O4 68.94(10) . .
O6 Eu1 O4 130.10(9) . .
O5 Eu1 O4 65.62(10) 2_676 .
O8 Eu1 O4 128.38(11) . .
O7 Eu1 O4 137.77(10) 2_567 .
O2 Eu1 O9 75.15(11) 2_666 .
O3 Eu1 O9 69.63(11) . .
O6 Eu1 O9 109.32(10) . .
O5 Eu1 O9 138.75(10) 2_676 .
O8 Eu1 O9 71.15(11) . .
O7 Eu1 O9 64.55(10) 2_567 .
O4 Eu1 O9 120.53(10) . .
O2 Eu1 O1 74.15(9) 2_666 1_556
O3 Eu1 O1 141.94(10) . 1_556
O6 Eu1 O1 71.21(10) . 1_556
O5 Eu1 O1 83.18(9) 2_676 1_556
O8 Eu1 O1 134.68(10) . 1_556
O7 Eu1 O1 79.20(10) 2_567 1_556
O4 Eu1 O1 73.32(10) . 1_556
O9 Eu1 O1 137.94(11) . 1_556
O2 Eu1 C8 112.75(10) 2_666 .
O3 Eu1 C8 144.11(10) . .
O6 Eu1 C8 19.27(10) . .
O5 Eu1 C8 95.15(10) 2_676 .
O8 Eu1 C8 73.52(10) . .
O7 Eu1 C8 46.82(10) 2_567 .
O4 Eu1 C8 139.67(9) . .
O9 Eu1 C8 97.59(11) . .
O1 Eu1 C8 69.25(10) 1_556 .
O2 Eu1 C7 116.32(11) 2_666 2_676
O3 Eu1 C7 67.10(10) . 2_676
O6 Eu1 C7 95.01(10) . 2_676
O5 Eu1 C7 19.57(10) 2_676 2_676
O8 Eu1 C7 88.10(11) . 2_676
O7 Eu1 C7 157.74(9) 2_567 2_676
O4 Eu1 C7 46.97(10) . 2_676
O9 Eu1 C7 136.16(10) . 2_676
O1 Eu1 C7 83.78(10) 1_556 2_676
C8 Eu1 C7 113.32(10) . 2_676
C7 O4 Eu1 118.1(3) . .
C6 O3 Eu1 134.0(3) . .
C8 O6 Eu1 120.7(3) . .
N1 O1 Eu1 126.7(2) . 1_554
C6 O2 Eu1 157.5(3) . 2_666
C7 O5 Eu1 119.6(3) . 2_676
Eu1 O8 H8A 125.5 . .
Eu1 O8 H8B 125.9 . .
H8A O8 H8B 108.6 . .
C1 N1 O1 119.7(3) . .
C1 N1 C5 120.9(3) . .
O1 N1 C5 119.4(3) . .
Eu1 O9 H9A 113.4 . .
Eu1 O9 H9B 112.2 . .
H9A O9 H9B 107.8 . .
O5 C7 O4 127.0(4) . .
O5 C7 C7 116.5(5) . 2_676
O4 C7 C7 116.5(5) . 2_676
O5 C7 Eu1 40.84(19) . 2_676
O4 C7 Eu1 163.5(3) . 2_676
C7 C7 Eu1 76.8(3) 2_676 2_676
C8 O7 Eu1 119.8(3) . 2_567
C1 C2 C3 119.5(4) . .
C1 C2 C6 119.0(4) . .
C3 C2 C6 121.5(4) . .
C2 C3 C4 118.7(4) . .
C2 C3 H3 120.6 . .
C4 C3 H3 120.6 . .
N1 C5 C4 120.2(4) . .
N1 C5 H5 119.9 . .
C4 C5 H5 119.9 . .
O2 C6 O3 125.4(4) . .
O2 C6 C2 118.6(4) . .
O3 C6 C2 116.0(4) . .
N1 C1 C2 120.6(4) . .
N1 C1 H1 119.7 . .
C2 C1 H1 119.7 . .
O6 C8 O7 126.8(4) . .
O6 C8 C8 117.3(5) . 2_567
O7 C8 C8 115.8(5) . 2_567
O6 C8 Eu1 40.0(2) . .
O7 C8 Eu1 166.4(3) . .
C8 C8 Eu1 77.4(3) 2_567 .
C5 C4 C3 120.1(4) . .
C5 C4 H4 119.9 . .
C3 C4 H4 119.9 . .

loop_
_geom_bond_atom_site_label_1
_geom_bond_atom_site_label_2
_geom_bond_distance
_geom_bond_site_symmetry_2
Eu1 O2 2.355(3) 2_666
Eu1 O3 2.421(3) .
Eu1 O6 2.428(3) .
Eu1 O5 2.447(3) 2_676
Eu1 O8 2.454(3) .
Eu1 O7 2.468(3) 2_567
Eu1 O4 2.486(3) .
Eu1 O9 2.528(3) .
Eu1 O1 2.530(3) 1_556
Eu1 C8 3.246(5) .
Eu1 C7 3.254(4) 2_676
O4 C7 1.255(5) .
O3 C6 1.260(5) .
O6 C8 1.246(5) .
O1 N1 1.348(4) .
O1 Eu1 2.530(3) 1_554
O2 C6 1.251(5) .
O2 Eu1 2.355(3) 2_666
O5 C7 1.253(5) .
O5 Eu1 2.447(3) 2_676
O8 H8A 0.8477 .
O8 H8B 0.8479 .
N1 C1 1.347(6) .
N1 C5 1.352(5) .
O9 H9A 0.8512 .
O9 H9B 0.8496 .
C7 C7 1.554(8) 2_676
C7 Eu1 3.254(4) 2_676
O7 C8 1.256(5) .
O7 Eu1 2.468(3) 2_567
C2 C1 1.382(6) .
C2 C3 1.385(6) .
C2 C6 1.506(6) .
C3 C4 1.391(6) .
C3 H3 0.9500 .
C5 C4 1.372(6) .
C5 H5 0.9500 .
C1 H1 0.9500 .
C8 C8 1.547(8) 2_567
C4 H4 0.9500 .

loop_
_geom_torsion_atom_site_label_1
_geom_torsion_atom_site_label_2
_geom_torsion_atom_site_label_3
_geom_torsion_atom_site_label_4
_geom_torsion
_geom_torsion_site_symmetry_1
_geom_torsion_site_symmetry_4
O2 Eu1 O4 C7 175.2(3) 2_666 .
O3 Eu1 O4 C7 69.1(3) . .
O6 Eu1 O4 C7 -59.7(3) . .
O5 Eu1 O4 C7 -15.9(3) 2_676 .
O8 Eu1 O4 C7 28.5(3) . .
O7 Eu1 O4 C7 -157.5(2) 2_567 .
O9 Eu1 O4 C7 117.8(3) . .
O1 Eu1 O4 C7 -105.9(3) 1_556 .
C8 Eu1 O4 C7 -83.5(3) . .
C7 Eu1 O4 C7 -8.7(3) 2_676 .
O2 Eu1 O3 C6 23.4(4) 2_666 .
O6 Eu1 O3 C6 -145.9(4) . .
O5 Eu1 O3 C6 156.9(4) 2_676 .
O8 Eu1 O3 C6 -124.4(4) . .
O7 Eu1 O3 C6 -48.7(4) 2_567 .
O4 Eu1 O3 C6 88.3(4) . .
O9 Eu1 O3 C6 -48.0(4) . .
O1 Eu1 O3 C6 96.1(4) 1_556 .
C8 Eu1 O3 C6 -122.2(4) . .
C7 Eu1 O3 C6 139.2(4) 2_676 .
O2 Eu1 O6 C8 -31.8(3) 2_666 .
O3 Eu1 O6 C8 134.4(3) . .
O5 Eu1 O6 C8 -168.1(3) 2_676 .
O8 Eu1 O6 C8 112.0(3) . .
O7 Eu1 O6 C8 5.5(3) 2_567 .
O4 Eu1 O6 C8 -127.7(3) . .
O9 Eu1 O6 C8 54.6(3) . .
O1 Eu1 O6 C8 -80.7(3) 1_556 .
C7 Eu1 O6 C8 -162.4(3) 2_676 .
Eu1 O1 N1 C1 127.0(3) 1_554 .
Eu1 O1 N1 C5 -52.3(5) 1_554 .
Eu1 O5 C7 O4 -164.7(3) 2_676 .
Eu1 O5 C7 C7 14.8(5) 2_676 2_676
Eu1 O4 C7 O5 -165.5(3) . .
Eu1 O4 C7 C7 15.0(5) . 2_676
Eu1 O4 C7 Eu1 157.0(8) . 2_676
C1 C2 C3 C4 -1.6(6) . .
C6 C2 C3 C4 178.2(4) . .
C1 N1 C5 C4 -0.1(6) . .
O1 N1 C5 C4 179.1(4) . .
Eu1 O2 C6 O3 -97.5(8) 2_666 .
Eu1 O2 C6 C2 81.1(8) 2_666 .
Eu1 O3 C6 O2 -1.3(7) . .
Eu1 O3 C6 C2 -179.8(3) . .
C1 C2 C6 O2 -0.1(6) . .
C3 C2 C6 O2 -179.9(4) . .
C1 C2 C6 O3 178.5(4) . .
C3 C2 C6 O3 -1.2(6) . .
O1 N1 C1 C2 179.8(4) . .
C5 N1 C1 C2 -0.9(6) . .
C3 C2 C1 N1 1.7(6) . .
C6 C2 C1 N1 -178.0(4) . .
Eu1 O6 C8 O7 175.2(3) . .
Eu1 O6 C8 C8 -5.6(6) . 2_567
Eu1 O7 C8 O6 174.8(3) 2_567 .
Eu1 O7 C8 C8 -4.4(6) 2_567 2_567
Eu1 O7 C8 Eu1 -172.0(10) 2_567 .
O2 Eu1 C8 O6 153.9(3) 2_666 .
O3 Eu1 C8 O6 -63.6(4) . .
O5 Eu1 C8 O6 11.6(3) 2_676 .
O8 Eu1 C8 O6 -61.4(3) . .
O7 Eu1 C8 O6 -173.1(3) 2_567 .
O4 Eu1 C8 O6 69.3(3) . .
O9 Eu1 C8 O6 -129.1(3) . .
O1 Eu1 C8 O6 92.3(3) 1_556 .
C7 Eu1 C8 O6 19.1(3) 2_676 .
O2 Eu1 C8 O7 137.5(12) 2_666 .
O3 Eu1 C8 O7 -80.0(12) . .
O6 Eu1 C8 O7 -16.4(10) . .
O5 Eu1 C8 O7 -4.8(12) 2_676 .
O8 Eu1 C8 O7 -77.8(12) . .
O7 Eu1 C8 O7 170.5(12) 2_567 .
O4 Eu1 C8 O7 52.9(12) . .
O9 Eu1 C8 O7 -145.5(12) . .
O1 Eu1 C8 O7 75.9(12) 1_556 .
C7 Eu1 C8 O7 2.7(12) 2_676 .
O2 Eu1 C8 C8 -31.2(3) 2_666 2_567
O3 Eu1 C8 C8 111.3(3) . 2_567
O6 Eu1 C8 C8 174.9(5) . 2_567
O5 Eu1 C8 C8 -173.5(3) 2_676 2_567
O8 Eu1 C8 C8 113.5(3) . 2_567
O7 Eu1 C8 C8 1.8(2) 2_567 2_567
O4 Eu1 C8 C8 -115.8(3) . 2_567
O9 Eu1 C8 C8 45.8(3) . 2_567
O1 Eu1 C8 C8 -92.8(3) 1_556 2_567
C7 Eu1 C8 C8 -166.0(3) 2_676 2_567
N1 C5 C4 C3 0.3(6) . .
C2 C3 C4 C5 0.6(7) . .
